data_7109356
loop_
_publ_author_name
'Tanay Kundu'
'Subash C. Sahoo'
'Subhadeep Saha'
'Rahul Banerjee'

_publ_section_title
;
 Salt metathesis in three dimensional metal-organic frameworks (MOFs) with
 unprecedented hydrolytic regenerability
;
_journal_name_full Chem.Commun.
_journal_page_first 5262
_journal_paper_doi 10.1039/c3cc41842a
_journal_volume 49
_journal_year 2013
_chemical_absolute_configuration syn
_chemical_formula_moiety 'C10 H12 N2 O4 Zn'
_chemical_formula_sum 'C10 H12 N2 O4 Zn'
_chemical_formula_weight 289.61
_chemical_name_common AlaZnFor293K
_chemical_name_systematic
;
?
;
_space_group_IT_number 169
_symmetry_cell_setting hexagonal
_symmetry_space_group_name_Hall 'P 61'
_symmetry_space_group_name_H-M 'P 61'
_atom_sites_solution_hydrogens geom
_atom_sites_solution_primary direct
_atom_sites_solution_secondary difmap
_audit_creation_method SHELXL-97
_cell_angle_alpha 90.00
_cell_angle_beta 90.00
_cell_angle_gamma 120.00
_cell_formula_units_Z 6
_cell_length_a 17.686(2)
_cell_length_b 17.686(2)
_cell_length_c 10.1964(13)
_cell_measurement_temperature 293(2)
_cell_measurement_theta_max 29.510
_cell_volume 2762.1(6)
_computing_cell_refinement 'Bruker SMART'
_computing_data_collection 'Bruker SMART'
_computing_data_reduction 'Bruker SAINT'
_computing_molecular_graphics 'Bruker SHELXTL'
_computing_publication_material 'Bruker SHELXTL'
_computing_structure_refinement 'SHELXL-97 (Sheldrick, 1997)'
_computing_structure_solution 'SHELXS-97 (Sheldrick, 1990)'
_diffrn_ambient_temperature 293(2)
_diffrn_measured_fraction_theta_full 0.995
_diffrn_measured_fraction_theta_max 0.861
_diffrn_measurement_device_type 'CCD area detector'
_diffrn_measurement_method 'phi and omega scans'
_diffrn_radiation_monochromator graphite
_diffrn_radiation_source 'fine-focus sealed tube'
_diffrn_radiation_type MoK\a
_diffrn_radiation_wavelength 0.71073
_diffrn_reflns_av_R_equivalents 0.0922
_diffrn_reflns_av_sigmaI/netI 0.1495
_diffrn_reflns_limit_h_max 9
_diffrn_reflns_limit_h_min -22
_diffrn_reflns_limit_k_max 21
_diffrn_reflns_limit_k_min -19
_diffrn_reflns_limit_l_max 13
_diffrn_reflns_limit_l_min -7
_diffrn_reflns_number 7796
_diffrn_reflns_theta_full 25.00
_diffrn_reflns_theta_max 29.51
_diffrn_reflns_theta_min 3.05
_exptl_absorpt_coefficient_mu 1.336
_exptl_absorpt_correction_T_max 0.766
_exptl_absorpt_correction_T_min 0.733
_exptl_absorpt_correction_type multi-scan
_exptl_absorpt_process_details 'Blessing, Acta Cryst. (1995) A51 33-38'
_exptl_crystal_colour colorless
_exptl_crystal_density_diffrn 1.045
_exptl_crystal_density_method 'not measured'
_exptl_crystal_description rod
_exptl_crystal_F_000 888
_exptl_crystal_size_max 0.6
_exptl_crystal_size_mid 0.2
_exptl_crystal_size_min 0.2
_refine_diff_density_max 1.139
_refine_diff_density_min -0.471
_refine_diff_density_rms 0.161
_refine_ls_abs_structure_details 'Flack H D (1983), Acta Cryst. A39, 876-881'
_refine_ls_abs_structure_Flack -0.04(5)
_refine_ls_extinction_method none
_refine_ls_goodness_of_fit_ref 1.045
_refine_ls_hydrogen_treatment constr
_refine_ls_matrix_type full
_refine_ls_number_parameters 155
_refine_ls_number_reflns 3521
_refine_ls_number_restraints 1
_refine_ls_restrained_S_all 1.045
_refine_ls_R_factor_all 0.1188
_refine_ls_R_factor_gt 0.0564
_refine_ls_shift/su_max 0.000
_refine_ls_shift/su_mean 0.000
_refine_ls_structure_factor_coef Fsqd
_refine_ls_weighting_details 'calc w=1/[\s^2^(Fo^2^)+(0.1495P)^2^+0.0000P] where P=(Fo^2^+2Fc^2^)/3'
_refine_ls_weighting_scheme calc
_refine_ls_wR_factor_gt 0.1656
_refine_ls_wR_factor_ref 0.2546
_reflns_number_gt 2118
_reflns_number_total 3521
_reflns_threshold_expression >2sigma(I)
_cod_data_source_file c3cc41842a.txt
_cod_data_source_block AlaZnFor293K
_cod_original_cell_volume 2762.2(6)
_cod_original_sg_symbol_H-M P61
_cod_database_code 7109356

loop_
_symmetry_equiv_pos_as_xyz
'x, y, z'
'x-y, x, z+1/6'
'-y, x-y, z+1/3'
'-x, -y, z+1/2'
'-x+y, -x, z+2/3'
'y, -x+y, z+5/6'

loop_
_atom_site_label
_atom_site_type_symbol
_atom_site_fract_x
_atom_site_fract_y
_atom_site_fract_z
_atom_site_U_iso_or_equiv
_atom_site_adp_type
_atom_site_occupancy
_atom_site_symmetry_multiplicity
_atom_site_calc_flag
_atom_site_refinement_flags
C1 C 0.7050(7) 0.1534(7) 0.8533(12) 0.053(3) Uani 1 1 d .
H1A H 0.6720 0.1080 0.7954 0.063 Uiso 1 1 calc R
C2 C 0.7912(8) 0.2130(8) 0.8194(12) 0.059(3) Uani 1 1 d .
H2 H 0.8147 0.2066 0.7414 0.070 Uiso 1 1 calc R
C3 C 0.8413(7) 0.2817(7) 0.9031(10) 0.049(3) Uani 1 1 d .
C4 C 0.8046(8) 0.2846(7) 1.0177(11) 0.069(4) Uani 1 1 d .
H4 H 0.8373 0.3282 1.0783 0.083 Uiso 1 1 calc R
C5 C 0.7178(9) 0.2226(8) 1.0463(10) 0.073(5) Uani 1 1 d .
H5 H 0.6936 0.2260 1.1255 0.088 Uiso 1 1 calc R
C6 C 0.9351(7) 0.3508(7) 0.8667(12) 0.053(3) Uani 1 1 d .
H6A H 0.9757 0.3483 0.9283 0.063 Uiso 1 1 calc R
H6B H 0.9489 0.3390 0.7796 0.063 Uiso 1 1 calc R
C7 C 0.4423(7) -0.1099(7) 0.9343(10) 0.043(3) Uani 1 1 d .
H7 H 0.4504 -0.1593 0.9125 0.051 Uiso 1 1 calc R
C8 C 0.4564(6) -0.0549(6) 0.8101(10) 0.038(2) Uani 1 1 d .
C9 C 0.3492(9) -0.1446(10) 0.9840(11) 0.086(5) Uani 1 1 d .
H9A H 0.3353 -0.1897 1.0476 0.129 Uiso 1 1 calc R
H9B H 0.3091 -0.1680 0.9118 0.129 Uiso 1 1 calc R
H9C H 0.3445 -0.0979 1.0238 0.129 Uiso 1 1 calc R
C10 C 0.4153(17) 0.1077(14) 1.083(2) 0.106(6) Uani 1 1 d .
H10 H 0.3839 0.1370 1.0834 0.127 Uiso 1 1 calc R
N1 N 0.5062(6) -0.0560(5) 1.0367(8) 0.0343(18) Uani 1 1 d .
H1 H 0.4804 -0.0744 1.1165 0.041 Uiso 1 1 calc R
N2 N 0.6685(6) 0.1578(6) 0.9607(8) 0.048(2) Uani 1 1 d .
O1 O 0.5029(5) 0.0263(4) 0.8166(7) 0.0452(18) Uani 1 1 d .
O2 O 0.5799(6) 0.0983(5) 1.2107(7) 0.055(2) Uani 1 1 d .
O3 O 0.4778(9) 0.1394(7) 1.0100(11) 0.082(3) Uani 1 1 d .
O4 O 0.3853(10) 0.0431(12) 1.157(2) 0.147(6) Uani 1 1 d .
Zn1 Zn 0.54117(8) 0.07448(6) 1.01379(12) 0.0369(4) Uani 1 1 d .

loop_
_atom_site_aniso_label
_atom_site_aniso_U_11
_atom_site_aniso_U_22
_atom_site_aniso_U_33
_atom_site_aniso_U_23
_atom_site_aniso_U_13
_atom_site_aniso_U_12
C1 0.055(6) 0.044(6) 0.039(5) -0.014(5) -0.006(6) 0.009(5)
C2 0.058(7) 0.050(7) 0.049(7) -0.005(5) 0.010(5) 0.013(6)
C3 0.042(6) 0.040(6) 0.047(6) -0.005(4) 0.005(4) 0.008(5)
C4 0.070(8) 0.056(7) 0.020(5) -0.010(5) -0.001(5) -0.015(6)
C5 0.083(10) 0.055(7) 0.030(6) -0.010(5) 0.022(5) -0.004(7)
C6 0.037(6) 0.043(6) 0.052(7) 0.004(5) 0.001(5) 0.001(5)
C7 0.055(7) 0.024(5) 0.033(5) 0.001(4) -0.006(4) 0.007(5)
C8 0.039(6) 0.029(5) 0.033(5) -0.001(4) -0.002(4) 0.007(5)
C9 0.060(9) 0.104(12) 0.025(6) 0.018(6) -0.003(5) -0.011(8)
C10 0.15(2) 0.083(14) 0.128(17) 0.001(12) 0.000(15) 0.087(15)
N1 0.046(5) 0.027(4) 0.027(4) 0.003(3) 0.001(3) 0.016(3)
N2 0.042(5) 0.033(5) 0.042(5) -0.004(4) 0.003(4) -0.001(4)
O1 0.054(4) 0.021(4) 0.042(4) 0.001(3) -0.008(3) 0.006(3)
O2 0.064(5) 0.040(4) 0.022(4) -0.004(3) -0.002(3) -0.003(4)
O3 0.123(9) 0.088(7) 0.066(6) -0.015(6) -0.014(6) 0.076(7)
O4 0.108(11) 0.114(12) 0.225(19) 0.031(13) 0.015(12) 0.060(10)
Zn1 0.0502(8) 0.0222(5) 0.0274(5) 0.0007(4) 0.0001(5) 0.0100(5)

loop_
_atom_type_symbol
_atom_type_description
_atom_type_scat_dispersion_real
_atom_type_scat_dispersion_imag
_atom_type_scat_source
C C 0.0033 0.0016 'International Tables Vol C Tables 4.2.6.8 and 6.1.1.4'
H H 0.0000 0.0000 'International Tables Vol C Tables 4.2.6.8 and 6.1.1.4'
N N 0.0061 0.0033 'International Tables Vol C Tables 4.2.6.8 and 6.1.1.4'
O O 0.0106 0.0060 'International Tables Vol C Tables 4.2.6.8 and 6.1.1.4'
Zn Zn 0.2839 1.4301 'International Tables Vol C Tables 4.2.6.8 and 6.1.1.4'

loop_
_geom_angle_atom_site_label_1
_geom_angle_atom_site_label_2
_geom_angle_atom_site_label_3
_geom_angle
_geom_angle_site_symmetry_1
N2 C1 C2 123.6(10) .
N2 C1 H1A 118.2 .
C2 C1 H1A 118.2 .
C3 C2 C1 119.2(11) .
C3 C2 H2 120.4 .
C1 C2 H2 120.4 .
C4 C3 C2 117.3(10) .
C4 C3 C6 121.8(9) .
C2 C3 C6 120.8(10) .
C3 C4 C5 120.6(9) .
C3 C4 H4 119.7 .
C5 C4 H4 119.7 .
N2 C5 C4 121.2(10) .
N2 C5 H5 119.4 .
C4 C5 H5 119.4 .
N1 C6 C3 109.6(9) 6_664
N1 C6 H6A 109.8 6_664
C3 C6 H6A 109.8 .
N1 C6 H6B 109.8 6_664
C3 C6 H6B 109.8 .
H6A C6 H6B 108.2 .
N1 C7 C9 110.3(10) .
N1 C7 C8 110.0(8) .
C9 C7 C8 109.2(9) .
N1 C7 H7 109.1 .
C9 C7 H7 109.1 .
C8 C7 H7 109.1 .
O2 C8 O1 126.4(10) 4_654
O2 C8 C7 114.3(8) 4_654
O1 C8 C7 119.2(9) .
C7 C9 H9A 109.5 .
C7 C9 H9B 109.5 .
H9A C9 H9B 109.5 .
C7 C9 H9C 109.5 .
H9A C9 H9C 109.5 .
H9B C9 H9C 109.5 .
O3 C10 O4 132.0(19) .
O3 C10 H10 114.0 .
O4 C10 H10 114.0 .
C6 N1 C7 111.8(8) 2_545
C6 N1 Zn1 110.0(6) 2_545
C7 N1 Zn1 110.0(6) .
C6 N1 H1 108.3 2_545
C7 N1 H1 108.3 .
Zn1 N1 H1 108.3 .
C1 N2 C5 117.8(9) .
C1 N2 Zn1 125.6(7) .
C5 N2 Zn1 116.6(7) .
C8 O1 Zn1 113.5(6) .
C8 O2 Zn1 130.1(7) 4_655
C10 O3 Zn1 111.9(11) .
O3 Zn1 N2 108.5(5) .
O3 Zn1 N1 135.2(5) .
N2 Zn1 N1 115.8(4) .
O3 Zn1 O2 97.2(4) .
N2 Zn1 O2 88.7(3) .
N1 Zn1 O2 90.1(3) .
O3 Zn1 O1 93.1(4) .
N2 Zn1 O1 93.0(3) .
N1 Zn1 O1 78.8(3) .
O2 Zn1 O1 168.4(3) .

loop_
_geom_bond_atom_site_label_1
_geom_bond_atom_site_label_2
_geom_bond_distance
_geom_bond_site_symmetry_2
C1 N2 1.294(15) .
C1 C2 1.395(16) .
C1 H1A 0.9300 .
C2 C3 1.383(15) .
C2 H2 0.9300 .
C3 C4 1.350(16) .
C3 C6 1.536(15) .
C4 C5 1.400(17) .
C4 H4 0.9300 .
C5 N2 1.356(14) .
C5 H5 0.9300 .
C6 N1 1.468(15) 6_664
C6 H6A 0.9700 .
C6 H6B 0.9700 .
C7 N1 1.483(12) .
C7 C9 1.528(18) .
C7 C8 1.539(14) .
C7 H7 0.9800 .
C8 O2 1.239(12) 4_654
C8 O1 1.251(11) .
C9 H9A 0.9600 .
C9 H9B 0.9600 .
C9 H9C 0.9600 .
C10 O3 1.21(2) .
C10 O4 1.25(2) .
C10 H10 0.9300 .
N1 C6 1.468(15) 2_545
N1 Zn1 2.082(7) .
N1 H1 0.9100 .
N2 Zn1 2.054(8) .
O1 Zn1 2.157(7) .
O2 C8 1.239(12) 4_655
O2 Zn1 2.095(7) .
O3 Zn1 1.965(10) .

loop_
_geom_torsion_atom_site_label_1
_geom_torsion_atom_site_label_2
_geom_torsion_atom_site_label_3
_geom_torsion_atom_site_label_4
_geom_torsion
_geom_torsion_site_symmetry_1
_geom_torsion_site_symmetry_4
N2 C1 C2 C3 -1(2) . .
C1 C2 C3 C4 3(2) . .
C1 C2 C3 C6 -177.5(12) . .
C2 C3 C4 C5 -3(2) . .
C6 C3 C4 C5 177.6(13) . .
C3 C4 C5 N2 1(2) . .
C4 C3 C6 N1 -57.1(15) . 6_664
C2 C3 C6 N1 123.7(12) . 6_664
N1 C7 C8 O2 164.5(10) . 4_654
C9 C7 C8 O2 -74.3(14) . 4_654
N1 C7 C8 O1 -14.2(15) . .
C9 C7 C8 O1 107.1(12) . .
C9 C7 N1 C6 145.7(10) . 2_545
C8 C7 N1 C6 -93.8(10) . 2_545
C9 C7 N1 Zn1 -91.7(10) . .
C8 C7 N1 Zn1 28.8(11) . .
C2 C1 N2 C5 -2(2) . .
C2 C1 N2 Zn1 178.1(10) . .
C4 C5 N2 C1 2(2) . .
C4 C5 N2 Zn1 -177.9(12) . .
O2 C8 O1 Zn1 173.8(10) 4_654 .
C7 C8 O1 Zn1 -7.7(13) . .
O4 C10 O3 Zn1 0(3) . .
C10 O3 Zn1 N2 -154.6(14) . .
C10 O3 Zn1 N1 33.9(16) . .
C10 O3 Zn1 O2 -63.5(14) . .
C10 O3 Zn1 O1 111.2(14) . .
C1 N2 Zn1 O3 -111.4(11) . .
C5 N2 Zn1 O3 68.5(11) . .
C1 N2 Zn1 N1 62.0(11) . .
C5 N2 Zn1 N1 -118.1(10) . .
C1 N2 Zn1 O2 151.4(11) . .
C5 N2 Zn1 O2 -28.6(10) . .
C1 N2 Zn1 O1 -17.1(11) . .
C5 N2 Zn1 O1 162.8(10) . .
C6 N1 Zn1 O3 -178.9(7) 2_545 .
C7 N1 Zn1 O3 57.5(9) . .
C6 N1 Zn1 N2 10.1(7) 2_545 .
C7 N1 Zn1 N2 -113.5(7) . .
C6 N1 Zn1 O2 -78.5(7) 2_545 .
C7 N1 Zn1 O2 157.9(7) . .
C6 N1 Zn1 O1 98.0(7) 2_545 .
C7 N1 Zn1 O1 -25.6(7) . .
C8 O2 Zn1 O3 92.1(11) 4_655 .
C8 O2 Zn1 N2 -159.5(11) 4_655 .
C8 O2 Zn1 N1 -43.6(11) 4_655 .
C8 O2 Zn1 O1 -61(2) 4_655 .
C8 O1 Zn1 O3 -116.5(8) . .
C8 O1 Zn1 N2 134.8(8) . .
C8 O1 Zn1 N1 19.0(8) . .
C8 O1 Zn1 O2 36.5(19) . .
